data_4315503
loop_
_publ_author_name
'Zeric Hulvey'
'Brent C. Melot'
'Anthony K. Cheetham'

_publ_section_title
;
 Structure and Magnetic Field-Induced Transition in a One-Dimensional
 Hybrid Inorganic-Organic Chain System, Co2(4,4'-bpy)(tfhba)2.4,4'-bpy
 (4,4'-bpy = 4,4'-Bipyridine; tfhba =
 2,3,5,6-Tetrafluoro-4-hydroxybenzoate)
;
_journal_name_full 'Inorganic Chemistry'
_journal_page_first 4594
_journal_page_last 4598
_journal_paper_doi 10.1021/ic100164k
_journal_volume 49
_journal_year 2010
_chemical_formula_sum 'C17 H8 F4 N2 O3 Zn'
_chemical_formula_weight 429.62
_chemical_name_systematic
; 
 ? 
;
_space_group_IT_number 53
_symmetry_cell_setting orthorhombic
_symmetry_space_group_name_Hall '-P 2ac 2'
_symmetry_space_group_name_H-M 'P m n a'
_atom_sites_solution_hydrogens geom
_atom_sites_solution_primary direct
_atom_sites_solution_secondary difmap
_audit_creation_method SHELXL-97
_cell_angle_alpha 90.00
_cell_angle_beta 90.00
_cell_angle_gamma 90.00
_cell_formula_units_Z 4
_cell_length_a 26.376(3)
_cell_length_b 8.9842(10)
_cell_length_c 6.3964(7)
_cell_measurement_temperature 293(2)
_cell_volume 1515.7(3)
_computing_cell_refinement 'Bruker XSCANS'
_computing_data_collection 'Bruker XSCANS'
_computing_data_reduction 'Bruker SHELXTL'
_computing_molecular_graphics 'Bruker SHELXTL'
_computing_publication_material 'Bruker SHELXTL'
_computing_structure_refinement 'SHELXL-97 (Sheldrick, 1997)'
_computing_structure_solution 'SHELXS-97 (Sheldrick, 1990)'
_diffrn_ambient_temperature 293(2)
_diffrn_measured_fraction_theta_full 1.000
_diffrn_measured_fraction_theta_max 1.000
_diffrn_measurement_device_type 'Bruker P4'
_diffrn_measurement_method '\w scans'
_diffrn_radiation_monochromator graphite
_diffrn_radiation_source 'fine-focus sealed tube'
_diffrn_radiation_type MoK\a
_diffrn_radiation_wavelength 0.71073
_diffrn_reflns_av_R_equivalents 0.1175
_diffrn_reflns_av_sigmaI/netI 0.0754
_diffrn_reflns_limit_h_max 31
_diffrn_reflns_limit_h_min -31
_diffrn_reflns_limit_k_max 10
_diffrn_reflns_limit_k_min -10
_diffrn_reflns_limit_l_max 7
_diffrn_reflns_limit_l_min -6
_diffrn_reflns_number 10734
_diffrn_reflns_theta_full 25.35
_diffrn_reflns_theta_max 25.35
_diffrn_reflns_theta_min 1.54
_exptl_absorpt_coefficient_mu 1.690
_exptl_absorpt_correction_T_max 0.919
_exptl_absorpt_correction_T_min 0.655
_exptl_absorpt_correction_type multi-scan
_exptl_crystal_colour plate
_exptl_crystal_density_diffrn 1.883
_exptl_crystal_density_method 'not measured'
_exptl_crystal_description colorless
_exptl_crystal_F_000 856
_exptl_crystal_size_max 0.2
_exptl_crystal_size_mid 0.05
_exptl_crystal_size_min 0.05
_refine_diff_density_max 1.111
_refine_diff_density_min -0.466
_refine_diff_density_rms 0.120
_refine_ls_extinction_method none
_refine_ls_goodness_of_fit_ref 0.912
_refine_ls_hydrogen_treatment constr
_refine_ls_matrix_type full
_refine_ls_number_parameters 134
_refine_ls_number_reflns 1430
_refine_ls_number_restraints 0
_refine_ls_restrained_S_all 0.912
_refine_ls_R_factor_all 0.0772
_refine_ls_R_factor_gt 0.0459
_refine_ls_shift/su_max 0.004
_refine_ls_shift/su_mean 0.001
_refine_ls_structure_factor_coef Fsqd
_refine_ls_weighting_details 'calc w=1/[\s^2^(Fo^2^)+(0.0603P)^2^+0.0000P] where P=(Fo^2^+2Fc^2^)/3'
_refine_ls_weighting_scheme calc
_refine_ls_wR_factor_gt 0.1032
_refine_ls_wR_factor_ref 0.1126
_reflns_number_gt 885
_reflns_number_total 1430
_reflns_threshold_expression >2sigma(I)
_cod_data_source_file ic100164k_si_002_2.cif
_cod_data_source_block compound_2
_cod_depositor_comments
;
The following automatic conversions were performed:

'_symmetry_cell_setting' value 'Orthorhombic' changed to
'orthorhombic' according to the built-in table from CIF Core
dictionary named 'cif_core.dic' version 2.4.1 from 2010-06-29.

Automatic conversion script
Id: cif_fix_values 1646 2011-03-28 12:23:43Z adriana 
;
_cod_original_cell_volume 1515.8(3)
_cod_database_code 4315503

loop_
_symmetry_equiv_pos_as_xyz
'x, y, z'
'-x+1/2, -y, z+1/2'
'-x+1/2, y, -z+1/2'
'x, -y, -z'
'-x, -y, -z'
'x-1/2, y, -z-1/2'
'x-1/2, -y, z-1/2'
'-x, y, z'

loop_
_atom_site_label
_atom_site_type_symbol
_atom_site_fract_x
_atom_site_fract_y
_atom_site_fract_z
_atom_site_U_iso_or_equiv
_atom_site_adp_type
_atom_site_occupancy
_atom_site_symmetry_multiplicity
_atom_site_calc_flag
_atom_site_refinement_flags
_atom_site_disorder_assembly
_atom_site_disorder_group
Zn1 Zn 0.28656(2) 0.0000 0.0000 0.0203(2) Uani 1 2 d S . .
C1 C 0.2500 0.2567(6) 0.2500 0.0206(14) Uani 1 2 d S . .
C2 C 0.2500 0.4246(7) 0.2500 0.0198(14) Uani 1 2 d S . .
C3 C 0.20573(14) 0.5077(5) 0.2454(6) 0.0223(10) Uani 1 1 d . . .
C4 C 0.20565(16) 0.6615(5) 0.2416(7) 0.0251(11) Uani 1 1 d . . .
C5 C 0.2500 0.7446(6) 0.2500 0.0207(14) Uani 1 2 d S . .
C6 C 0.39191(19) 0.0711(6) 0.1455(9) 0.0431(14) Uani 1 1 d . . .
H6 H 0.3744 0.1216 0.2499 0.10(2) Uiso 1 1 calc R . .
C7 C 0.44389(18) 0.0739(6) 0.1499(9) 0.0475(15) Uani 1 1 d . . .
H7 H 0.4606 0.1261 0.2548 0.056(17) Uiso 1 1 calc R . .
C8 C 0.4714(2) 0.0000 0.0000 0.0260(14) Uani 1 2 d S . .
C9 C 0.4581(2) 0.6806(8) 0.3669(11) 0.070(2) Uani 1 1 d . . .
H9 H 0.4275 0.7099 0.4262 0.09(2) Uiso 1 1 calc R . .
C10 C 0.4561(2) 0.5941(8) 0.1884(10) 0.0628(19) Uani 1 1 d . . .
H10 H 0.4249 0.5689 0.1307 0.063(19) Uiso 1 1 calc R . .
C11 C 0.5000 0.5453(8) 0.0961(12) 0.0365(18) Uani 1 2 d S . .
N1 N 0.36525(18) 0.0000 0.0000 0.0237(11) Uani 1 2 d S . .
N2 N 0.5000 0.7245(8) 0.4590(11) 0.057(2) Uani 1 2 d S . .
O1 O 0.28689(11) 0.1939(3) 0.1638(5) 0.0254(7) Uani 1 1 d . . .
O2 O 0.2500 0.8939(4) 0.2500 0.0264(11) Uani 1 2 d S . .
F1 F 0.16001(9) 0.4395(3) 0.2362(5) 0.0385(7) Uani 1 1 d . . .
F2 F 0.16083(9) 0.7337(3) 0.2294(5) 0.0381(8) Uani 1 1 d . . .

loop_
_atom_site_aniso_label
_atom_site_aniso_U_11
_atom_site_aniso_U_22
_atom_site_aniso_U_33
_atom_site_aniso_U_23
_atom_site_aniso_U_13
_atom_site_aniso_U_12
Zn1 0.0203(4) 0.0149(4) 0.0258(4) -0.0010(4) 0.000 0.000
C1 0.024(3) 0.016(3) 0.022(4) 0.000 -0.009(3) 0.000
C2 0.031(4) 0.020(3) 0.009(3) 0.000 -0.005(3) 0.000
C3 0.024(2) 0.021(2) 0.022(2) 0.001(2) 0.0018(17) -0.006(2)
C4 0.028(3) 0.020(2) 0.027(3) -0.001(2) 0.001(2) 0.007(2)
C5 0.032(4) 0.012(3) 0.018(4) 0.000 0.003(3) 0.000
C6 0.031(3) 0.056(4) 0.042(3) -0.025(3) 0.003(3) 0.007(3)
C7 0.025(3) 0.063(4) 0.055(4) -0.034(3) -0.006(3) 0.001(3)
C8 0.012(3) 0.028(3) 0.039(4) 0.004(4) 0.000 0.000
C9 0.046(4) 0.092(5) 0.072(5) -0.042(4) 0.004(4) 0.006(4)
C10 0.036(4) 0.087(5) 0.066(4) -0.031(4) -0.001(3) 0.000(3)
C11 0.026(4) 0.041(5) 0.042(4) 0.000(3) 0.000 0.000
N1 0.021(3) 0.019(2) 0.031(3) -0.005(3) 0.000 0.000
N2 0.043(4) 0.067(5) 0.062(6) -0.015(4) 0.000 0.000
O1 0.0254(16) 0.0179(16) 0.0330(19) -0.0021(14) 0.0050(15) -0.0007(15)
O2 0.035(3) 0.013(2) 0.031(3) 0.000 0.002(2) 0.000
F1 0.0223(14) 0.0238(14) 0.069(2) -0.0008(15) 0.0002(14) -0.0038(12)
F2 0.0284(15) 0.0235(15) 0.062(2) 0.0005(14) 0.0004(14) 0.0071(12)

loop_
_atom_type_symbol
_atom_type_description
_atom_type_scat_dispersion_real
_atom_type_scat_dispersion_imag
_atom_type_scat_source
C C 0.0033 0.0016 'International Tables Vol C Tables 4.2.6.8 and 6.1.1.4'
H H 0.0000 0.0000 'International Tables Vol C Tables 4.2.6.8 and 6.1.1.4'
N N 0.0061 0.0033 'International Tables Vol C Tables 4.2.6.8 and 6.1.1.4'
O O 0.0106 0.0060 'International Tables Vol C Tables 4.2.6.8 and 6.1.1.4'
F F 0.0171 0.0103 'International Tables Vol C Tables 4.2.6.8 and 6.1.1.4'
Zn Zn 0.2839 1.4301 'International Tables Vol C Tables 4.2.6.8 and 6.1.1.4'

loop_
_geom_angle_atom_site_label_1
_geom_angle_atom_site_label_2
_geom_angle_atom_site_label_3
_geom_angle
_geom_angle_site_symmetry_1
_geom_angle_site_symmetry_3
_geom_angle_publ_flag
O1 Zn1 O1 179.52(16) 4 . ?
O1 Zn1 N1 89.76(8) 4 . ?
O1 Zn1 N1 89.76(8) . . ?
O1 Zn1 O2 89.92(12) 4 2_564 ?
O1 Zn1 O2 90.30(12) . 2_564 ?
N1 Zn1 O2 117.38(3) . 2_564 ?
O1 Zn1 O2 90.30(12) 4 1_545 ?
O1 Zn1 O2 89.92(12) . 1_545 ?
N1 Zn1 O2 117.38(3) . 1_545 ?
O2 Zn1 O2 125.23(6) 2_564 1_545 ?
O1 C1 O1 126.5(5) . 3 ?
O1 C1 C2 116.8(3) . . ?
O1 C1 C2 116.8(3) 3 . ?
C3 C2 C3 114.8(5) 3 . ?
C3 C2 C1 122.6(3) 3 . ?
C3 C2 C1 122.6(3) . . ?
F1 C3 C4 116.8(4) . . ?
F1 C3 C2 120.5(4) . . ?
C4 C3 C2 122.7(4) . . ?
F2 C4 C3 118.8(4) . . ?
F2 C4 C5 118.8(4) . . ?
C3 C4 C5 122.3(4) . . ?
O2 C5 C4 122.5(3) . 3 ?
O2 C5 C4 122.5(3) . . ?
C4 C5 C4 115.0(5) 3 . ?
N1 C6 C7 123.5(5) . . ?
C6 C7 C8 120.4(5) . . ?
C7 C8 C7 116.2(6) . 4 ?
C7 C8 C8 121.9(3) . 5_655 ?
C7 C8 C8 121.9(3) 4 5_655 ?
N2 C9 C10 124.8(6) . . ?
C11 C10 C9 120.2(6) . . ?
C10 C11 C10 115.1(8) 8_655 . ?
C10 C11 C11 122.4(4) 8_655 5_665 ?
C10 C11 C11 122.4(4) . 5_665 ?
C6 N1 C6 116.2(6) . 4 ?
C6 N1 Zn1 121.9(3) . . ?
C6 N1 Zn1 121.9(3) 4 . ?
C9 N2 C9 114.7(8) 8_655 . ?
C1 O1 Zn1 127.6(3) . . ?
C5 O2 Zn1 117.05(9) . 1_565 ?
C5 O2 Zn1 117.05(9) . 2_565 ?
Zn1 O2 Zn1 125.91(19) 1_565 2_565 ?

loop_
_geom_bond_atom_site_label_1
_geom_bond_atom_site_label_2
_geom_bond_distance
_geom_bond_site_symmetry_2
_geom_bond_publ_flag
Zn1 O1 2.033(3) 4 ?
Zn1 O1 2.033(3) . ?
Zn1 N1 2.075(5) . ?
Zn1 O2 2.0967(18) 2_564 ?
Zn1 O2 2.0967(18) 1_545 ?
C1 O1 1.253(4) . ?
C1 O1 1.253(4) 3 ?
C1 C2 1.508(8) . ?
C2 C3 1.386(5) 3 ?
C2 C3 1.386(5) . ?
C3 F1 1.354(4) . ?
C3 C4 1.383(6) . ?
C4 F2 1.351(4) . ?
C4 C5 1.388(5) . ?
C5 O2 1.342(7) . ?
C5 C4 1.388(5) 3 ?
C6 N1 1.330(6) . ?
C6 C7 1.371(7) . ?
C7 C8 1.374(6) . ?
C8 C7 1.374(6) 4 ?
C8 C8 1.508(11) 5_655 ?
C9 N2 1.313(7) . ?
C9 C10 1.383(8) . ?
C10 C11 1.371(7) . ?
C11 C10 1.371(7) 8_655 ?
C11 C11 1.474(15) 5_665 ?
N1 C6 1.330(6) 4 ?
N2 C9 1.313(7) 8_655 ?
O2 Zn1 2.0967(18) 1_565 ?
O2 Zn1 2.0967(18) 2_565 ?
